data_2219264
loop_
_publ_author_name
'Nirmala, S.'
'Murugan, R.'
'Kamala, E. Theboral Sugi'
'Sudha, L.'
'Sriman Narayanan, S.'

_publ_section_title
3-(4-Fluorophenyl)-1-[1'-(4-fluorophenyl)-2-oxo-5',6',7',7a'-tetrahydro-1<i>H</i>-indole-3(2<i>H</i>)-spiro-3'(2'<i>H</i>)-1<i>H</i>'-pyrrolizin-2'-yl]prop-2-en-1-one
_journal_coeditor_code BT2765
_journal_issue 9
_journal_name_full 'Acta Crystallographica Section E'
_journal_page_first o1774
_journal_page_last o1775
_journal_paper_doi 10.1107/S1600536808025774
_journal_volume 64
_journal_year 2008
_chemical_formula_iupac 'C29 H24 F2 N2 O2'
_chemical_formula_moiety 'C29 H24 F2 N2 O2'
_chemical_formula_sum 'C29 H24 F2 N2 O2'
_chemical_formula_weight 470.50
_chemical_name_systematic
;
3-(4-Fluorophenyl)-1-[1'-(4-fluorophenyl)-2-oxo-5',6',7',7a'-tetrahydro-
1<i>H</i>-indole-3(2<i>H</i>)-spiro-3'(2'<i>H</i>)-1<i>H</i>'-pyrrolizin-2'-
yl]prop-2-en-1-one
;
_space_group_IT_number 2
_symmetry_cell_setting triclinic
_symmetry_space_group_name_Hall '-P 1'
_symmetry_space_group_name_H-M 'P -1'
_atom_sites_solution_hydrogens geom
_atom_sites_solution_primary direct
_atom_sites_solution_secondary difmap
_audit_creation_method SHELXL97
_cell_angle_alpha 96.464(2)
_cell_angle_beta 104.348(2)
_cell_angle_gamma 104.144(2)
_cell_formula_units_Z 2
_cell_length_a 8.3985(4)
_cell_length_b 12.0018(6)
_cell_length_c 12.5628(6)
_cell_measurement_reflns_used 7237
_cell_measurement_temperature 293(2)
_cell_measurement_theta_max 27.89
_cell_measurement_theta_min 2.23
_cell_volume 1169.23(10)
_computing_cell_refinement 'APEX2 (Bruker, 2004) and SAINT (Bruker, 2004)'
_computing_data_collection 'APEX2 (Bruker, 2004)'
_computing_data_reduction 'SAINT (Bruker, 2004) and XPREP (Bruker, 2004)'
_computing_molecular_graphics 'ORTEP-3 (Farrugia, 1997)'
_computing_publication_material 'PLATON (Spek, 2003)'
_computing_structure_refinement 'SHELXL97 (Sheldrick, 2008)'
_computing_structure_solution 'SHELXS97 (Sheldrick, 2008)'
_diffrn_ambient_temperature 293(2)
_diffrn_measured_fraction_theta_full 0.999
_diffrn_measured_fraction_theta_max 0.980
_diffrn_measurement_device_type 'Bruker KappaAPEXII'
_diffrn_measurement_method '\w and \f'
_diffrn_radiation_monochromator graphite
_diffrn_radiation_source 'fine-focus sealed tube'
_diffrn_radiation_type MoK\a
_diffrn_radiation_wavelength 0.71073
_diffrn_reflns_av_R_equivalents 0.0315
_diffrn_reflns_av_sigmaI/netI 0.0291
_diffrn_reflns_limit_h_max 11
_diffrn_reflns_limit_h_min -10
_diffrn_reflns_limit_k_max 16
_diffrn_reflns_limit_k_min -16
_diffrn_reflns_limit_l_max 17
_diffrn_reflns_limit_l_min -17
_diffrn_reflns_number 25777
_diffrn_reflns_theta_full 25.00
_diffrn_reflns_theta_max 29.03
_diffrn_reflns_theta_min 1.70
_diffrn_standards_decay_% 0
_diffrn_standards_interval_count 0
_diffrn_standards_interval_time 0
_diffrn_standards_number 0
_exptl_absorpt_coefficient_mu 0.095
_exptl_absorpt_correction_T_max 0.9812
_exptl_absorpt_correction_T_min 0.9720
_exptl_absorpt_correction_type multi-scan
_exptl_absorpt_process_details '(Blessing, 1995)'
_exptl_crystal_colour colourless
_exptl_crystal_density_diffrn 1.336
_exptl_crystal_density_method 'not measured'
_exptl_crystal_description prism
_exptl_crystal_F_000 492
_exptl_crystal_size_max 0.30
_exptl_crystal_size_mid 0.20
_exptl_crystal_size_min 0.20
_refine_diff_density_max 0.268
_refine_diff_density_min -0.240
_refine_ls_extinction_method none
_refine_ls_goodness_of_fit_ref 1.050
_refine_ls_hydrogen_treatment constr
_refine_ls_matrix_type full
_refine_ls_number_parameters 326
_refine_ls_number_reflns 6118
_refine_ls_number_restraints 0
_refine_ls_restrained_S_all 1.050
_refine_ls_R_factor_all 0.0865
_refine_ls_R_factor_gt 0.0486
_refine_ls_shift/su_max 0.000
_refine_ls_shift/su_mean 0.000
_refine_ls_structure_factor_coef Fsqd
_refine_ls_weighting_details 'calc w = 1/[\s^2^(Fo^2^)+(0.0744P)^2^+0.4073P] where P=(Fo^2^+2Fc^2^)/3'
_refine_ls_weighting_scheme calc
_refine_ls_wR_factor_gt 0.1258
_refine_ls_wR_factor_ref 0.1681
_reflns_number_gt 4000
_reflns_number_total 6118
_reflns_threshold_expression I>2\s(I)
_cod_data_source_file bt2765.cif
_cod_data_source_block I
_cod_database_code 2219264
_cod_database_fobs_code 2219264

loop_
_symmetry_equiv_pos_as_xyz
'x, y, z'
'-x, -y, -z'

loop_
_atom_site_type_symbol
_atom_site_label
_atom_site_fract_x
_atom_site_fract_y
_atom_site_fract_z
_atom_site_U_iso_or_equiv
_atom_site_adp_type
_atom_site_calc_flag
_atom_site_refinement_flags
_atom_site_occupancy
_atom_site_disorder_assembly
_atom_site_disorder_group
C C1 0.2007(2) 0.28284(17) 0.05257(14) 0.0421(4) Uani d . 1 A .
H H1 0.2339 0.3580 0.0288 0.051 Uiso calc R 1 . .
C C2 0.0256(3) 0.2104(2) -0.02359(18) 0.0643(6) Uani d . 1 . .
H H2A -0.0359 0.2602 -0.0613 0.077 Uiso calc PR 0.734(12) A 1
H H2B 0.0378 0.1529 -0.0795 0.077 Uiso calc PR 0.734(12) A 1
H H2C 0.0235 0.1297 -0.0446 0.077 Uiso d PR 0.266(12) A 2
H H2D -0.0067 0.2425 -0.0906 0.077 Uiso d PR 0.266(12) A 2
C C3 -0.0654(5) 0.1528(5) 0.0501(3) 0.0599(12) Uani d P 0.734(12) A 1
H H3A -0.0397 0.0795 0.0603 0.072 Uiso calc PR 0.734(12) A 1
H H3B -0.1883 0.1377 0.0199 0.072 Uiso calc PR 0.734(12) A 1
C C3A -0.0922(11) 0.2214(18) 0.0519(8) 0.066(4) Uani d P 0.266(12) A 2
H H3C -0.1405 0.2858 0.0381 0.079 Uiso calc PR 0.266(12) A 2
H H3D -0.1857 0.1502 0.0353 0.079 Uiso calc PR 0.266(12) A 2
C C4 0.0019(2) 0.2405(2) 0.16055(19) 0.0590(6) Uani d . 1 . .
H H4A -0.0671 0.2945 0.1615 0.071 Uiso calc PR 0.734(12) A 1
H H4B 0.0003 0.2004 0.2233 0.071 Uiso calc PR 0.734(12) A 1
H H4C -0.0017 0.1669 0.1861 0.071 Uiso d PR 0.266(12) A 2
H H4D -0.0426 0.2873 0.2075 0.071 Uiso d PR 0.266(12) A 2
C C5 0.3222(2) 0.28514(14) 0.24864(13) 0.0360(4) Uani d . 1 . .
C C6 0.4579(2) 0.28659(14) 0.18298(13) 0.0331(3) Uani d . 1 A .
H H6 0.5117 0.3681 0.1806 0.040 Uiso calc R 1 . .
C C7 0.3473(2) 0.22630(14) 0.06553(13) 0.0350(3) Uani d . 1 . .
H H7 0.3011 0.1432 0.0665 0.042 Uiso calc R 1 A .
C C8 0.4353(2) 0.23548(14) -0.02503(13) 0.0350(3) Uani d . 1 A .
C C9 0.5264(2) 0.34286(15) -0.04026(15) 0.0432(4) Uani d . 1 . .
H H9 0.5345 0.4105 0.0074 0.052 Uiso calc R 1 A .
C C10 0.6052(3) 0.35163(17) -0.12456(16) 0.0494(5) Uani d . 1 A .
H H10 0.6660 0.4238 -0.1343 0.059 Uiso calc R 1 . .
C C11 0.5911(3) 0.25112(18) -0.19290(16) 0.0489(5) Uani d . 1 . .
C C12 0.5029(3) 0.14399(17) -0.18227(16) 0.0510(5) Uani d . 1 A .
H H12 0.4951 0.0772 -0.2309 0.061 Uiso calc R 1 . .
C C13 0.4251(2) 0.13654(16) -0.09742(15) 0.0437(4) Uani d . 1 . .
H H13 0.3648 0.0637 -0.0888 0.052 Uiso calc R 1 A .
C C14 0.2918(2) 0.18120(15) 0.30613(15) 0.0403(4) Uani d . 1 A .
C C15 0.2356(3) 0.06244(17) 0.26645(18) 0.0527(5) Uani d . 1 . .
H H15 0.2022 0.0338 0.1900 0.063 Uiso calc R 1 A .
C C16 0.2291(3) -0.01396(19) 0.3409(2) 0.0677(7) Uani d . 1 A .
H H16 0.1887 -0.0942 0.3143 0.081 Uiso calc R 1 . .
C C17 0.2819(4) 0.0282(2) 0.4534(2) 0.0740(7) Uani d . 1 . .
H H17 0.2794 -0.0243 0.5024 0.089 Uiso calc R 1 A .
C C18 0.3391(3) 0.1468(2) 0.49613(19) 0.0628(6) Uani d . 1 A .
H H18 0.3744 0.1751 0.5727 0.075 Uiso calc R 1 . .
C C19 0.3414(2) 0.22114(16) 0.42044(15) 0.0445(4) Uani d . 1 . .
C C20 0.3922(2) 0.38838(15) 0.34997(13) 0.0371(4) Uani d . 1 A .
C C21 0.5974(2) 0.23417(15) 0.23597(14) 0.0381(4) Uani d . 1 . .
C C22 0.7119(2) 0.30084(16) 0.34466(15) 0.0430(4) Uani d . 1 A .
H H22 0.7106 0.3774 0.3656 0.052 Uiso calc R 1 . .
C C23 0.8167(2) 0.25794(18) 0.41428(16) 0.0459(4) Uani d . 1 . .
H H23 0.8278 0.1853 0.3884 0.055 Uiso calc R 1 A .
C C24 0.9164(2) 0.31492(18) 0.52817(16) 0.0464(4) Uani d . 1 A .
C C25 0.8823(3) 0.4085(2) 0.58393(18) 0.0585(5) Uani d . 1 . .
H H25 0.7964 0.4383 0.5466 0.070 Uiso calc R 1 A .
C C26 0.9719(3) 0.4583(2) 0.6928(2) 0.0680(6) Uani d . 1 A .
H H26 0.9466 0.5201 0.7303 0.082 Uiso calc R 1 . .
C C27 1.0995(3) 0.4140(2) 0.7441(2) 0.0720(7) Uani d . 1 . .
C C28 1.1373(4) 0.3227(3) 0.6940(2) 0.0853(9) Uani d . 1 A .
H H28 1.2246 0.2944 0.7319 0.102 Uiso calc R 1 . .
C C29 1.0442(3) 0.2719(2) 0.5854(2) 0.0700(7) Uani d . 1 . .
H H29 1.0677 0.2079 0.5502 0.084 Uiso calc R 1 A .
N N1 0.17837(18) 0.30269(14) 0.16568(12) 0.0426(4) Uani d . 1 A .
N N2 0.3950(2) 0.34354(13) 0.44352(12) 0.0453(4) Uani d . 1 A .
H H2 0.4259 0.3850 0.5095 0.054 Uiso calc R 1 . .
O O1 0.60955(18) 0.14274(12) 0.19211(12) 0.0536(4) Uani d . 1 A .
O O2 0.44108(18) 0.49119(11) 0.34531(10) 0.0478(3) Uani d . 1 . .
F F2 1.1884(3) 0.46239(17) 0.85163(14) 0.1156(7) Uani d . 1 A .
F F1 0.6690(2) 0.25907(13) -0.27532(12) 0.0781(4) Uani d . 1 A .

loop_
_atom_site_aniso_label
_atom_site_aniso_U_11
_atom_site_aniso_U_22
_atom_site_aniso_U_33
_atom_site_aniso_U_12
_atom_site_aniso_U_13
_atom_site_aniso_U_23
C1 0.0388(9) 0.0485(10) 0.0329(9) 0.0100(7) 0.0052(7) -0.0006(7)
C2 0.0424(10) 0.0880(17) 0.0456(11) 0.0135(10) -0.0019(9) -0.0116(11)
C3 0.0409(16) 0.062(3) 0.0602(19) 0.0008(15) 0.0059(13) -0.0076(17)
C3A 0.036(4) 0.094(11) 0.055(5) 0.011(5) 0.001(3) 0.003(6)
C4 0.0372(9) 0.0743(15) 0.0586(13) 0.0093(9) 0.0146(9) -0.0037(11)
C5 0.0377(8) 0.0356(8) 0.0290(8) 0.0045(6) 0.0097(6) -0.0038(6)
C6 0.0364(8) 0.0315(8) 0.0271(7) 0.0046(6) 0.0082(6) 0.0009(6)
C7 0.0391(8) 0.0324(8) 0.0270(8) 0.0040(6) 0.0071(6) -0.0015(6)
C8 0.0381(8) 0.0365(8) 0.0271(7) 0.0090(6) 0.0064(6) 0.0026(6)
C9 0.0528(10) 0.0344(9) 0.0389(9) 0.0082(7) 0.0132(8) 0.0016(7)
C10 0.0574(11) 0.0436(10) 0.0467(11) 0.0069(8) 0.0192(9) 0.0125(8)
C11 0.0559(11) 0.0577(12) 0.0377(10) 0.0160(9) 0.0210(8) 0.0101(8)
C12 0.0675(12) 0.0449(10) 0.0417(10) 0.0146(9) 0.0232(9) -0.0022(8)
C13 0.0555(10) 0.0345(9) 0.0377(9) 0.0059(7) 0.0171(8) 0.0005(7)
C14 0.0434(9) 0.0374(9) 0.0388(9) 0.0056(7) 0.0173(7) 0.0021(7)
C15 0.0644(12) 0.0398(10) 0.0519(11) 0.0049(9) 0.0259(10) 0.0012(8)
C16 0.0881(17) 0.0403(11) 0.0809(17) 0.0104(11) 0.0425(14) 0.0127(11)
C17 0.0954(19) 0.0603(15) 0.0785(18) 0.0231(13) 0.0365(15) 0.0334(13)
C18 0.0795(15) 0.0646(14) 0.0476(12) 0.0178(12) 0.0228(11) 0.0194(10)
C19 0.0482(10) 0.0450(10) 0.0386(9) 0.0084(8) 0.0155(8) 0.0049(8)
C20 0.0393(8) 0.0384(9) 0.0291(8) 0.0086(7) 0.0080(6) -0.0027(7)
C21 0.0392(8) 0.0396(9) 0.0358(9) 0.0092(7) 0.0128(7) 0.0076(7)
C22 0.0414(9) 0.0442(10) 0.0404(9) 0.0111(7) 0.0087(7) 0.0052(8)
C23 0.0439(9) 0.0536(11) 0.0443(10) 0.0161(8) 0.0156(8) 0.0132(8)
C24 0.0389(9) 0.0558(11) 0.0418(10) 0.0086(8) 0.0089(8) 0.0151(8)
C25 0.0564(12) 0.0670(14) 0.0446(11) 0.0175(10) 0.0003(9) 0.0117(10)
C26 0.0739(15) 0.0629(14) 0.0493(12) 0.0054(12) 0.0016(11) 0.0049(11)
C27 0.0622(14) 0.0758(17) 0.0485(13) -0.0085(12) -0.0116(11) 0.0164(12)
C28 0.0637(15) 0.107(2) 0.0712(17) 0.0280(15) -0.0137(13) 0.0259(16)
C29 0.0569(13) 0.0871(17) 0.0663(15) 0.0310(12) 0.0057(11) 0.0184(13)
N1 0.0354(7) 0.0516(9) 0.0343(7) 0.0099(6) 0.0066(6) -0.0052(6)
N2 0.0584(9) 0.0433(9) 0.0272(7) 0.0071(7) 0.0114(7) -0.0028(6)
O1 0.0599(8) 0.0498(8) 0.0526(8) 0.0225(7) 0.0145(7) 0.0033(6)
O2 0.0624(8) 0.0360(7) 0.0370(7) 0.0084(6) 0.0096(6) -0.0023(5)
F2 0.1142(14) 0.1158(14) 0.0608(10) -0.0031(11) -0.0354(10) 0.0071(9)
F1 0.1005(11) 0.0816(10) 0.0676(9) 0.0190(8) 0.0574(8) 0.0156(7)

loop_
_atom_type_symbol
_atom_type_description
_atom_type_scat_dispersion_real
_atom_type_scat_dispersion_imag
_atom_type_scat_source
C C 0.0033 0.0016 'International Tables Vol C Tables 4.2.6.8 and 6.1.1.4'
H H 0.0000 0.0000 'International Tables Vol C Tables 4.2.6.8 and 6.1.1.4'
N N 0.0061 0.0033 'International Tables Vol C Tables 4.2.6.8 and 6.1.1.4'
O O 0.0106 0.0060 'International Tables Vol C Tables 4.2.6.8 and 6.1.1.4'
F F 0.0171 0.0103 'International Tables Vol C Tables 4.2.6.8 and 6.1.1.4'

loop_
_geom_angle_atom_site_label_1
_geom_angle_atom_site_label_2
_geom_angle_atom_site_label_3
_geom_angle
N1 C1 C2 105.62(15)
N1 C1 C7 105.01(14)
C2 C1 C7 117.17(16)
N1 C1 H1 109.6
C2 C1 H1 109.6
C7 C1 H1 109.6
C3 C2 C1 105.6(2)
C1 C2 C3A 101.9(4)
C3 C2 H2A 110.6
C1 C2 H2A 110.6
C3A C2 H2A 80.4
C3 C2 H2B 110.6
C1 C2 H2B 110.6
C3A C2 H2B 139.4
H2A C2 H2B 108.8
C3 C2 H2C 78.3
C1 C2 H2C 111.4
C3A C2 H2C 111.4
H2A C2 H2C 132.4
C3 C2 H2D 135.4
C1 C2 H2D 111.4
C3A C2 H2D 111.4
H2B C2 H2D 78.9
H2C C2 H2D 109.2
C2 C3 C4 104.1(3)
C4 C3 H2C 130.6
C2 C3 H3A 110.9
C4 C3 H3A 110.9
H2C C3 H3A 76.6
C2 C3 H3B 110.9
C4 C3 H3B 110.9
H2C C3 H3B 111.9
H3A C3 H3B 108.9
C4 C3A C2 108.7(7)
C4 C3A H3C 109.9
C2 C3A H3C 109.9
C4 C3A H3D 109.9
C2 C3A H3D 109.9
H3C C3A H3D 108.3
C3A C4 N1 106.7(5)
N1 C4 C3 105.11(19)
C3A C4 H4A 77.2
N1 C4 H4A 110.7
C3 C4 H4A 110.7
C3A C4 H4B 136.2
N1 C4 H4B 110.7
C3 C4 H4B 110.7
H4A C4 H4B 108.8
C3A C4 H4C 110.4
N1 C4 H4C 110.4
C3 C4 H4C 78.1
H4A C4 H4C 133.5
C3A C4 H4D 110.4
N1 C4 H4D 110.4
C3 C4 H4D 138.0
H4B C4 H4D 76.8
H4C C4 H4D 108.6
N1 C5 C14 119.15(14)
N1 C5 C20 110.39(14)
C14 C5 C20 101.45(13)
N1 C5 C6 102.58(13)
C14 C5 C6 113.29(14)
C20 C5 C6 110.04(13)
C21 C6 C7 116.33(14)
C21 C6 C5 113.42(13)
C7 C6 C5 102.51(12)
C21 C6 H6 108.1
C7 C6 H6 108.1
C5 C6 H6 108.1
C8 C7 C6 116.02(13)
C8 C7 C1 114.92(14)
C6 C7 C1 100.91(13)
C8 C7 H7 108.2
C6 C7 H7 108.2
C1 C7 H7 108.2
C13 C8 C9 117.88(16)
C13 C8 C7 120.64(15)
C9 C8 C7 121.47(15)
C10 C9 C8 121.56(17)
C10 C9 H9 119.2
C8 C9 H9 119.2
C11 C10 C9 117.82(17)
C11 C10 H10 121.1
C9 C10 H10 121.1
F1 C11 C12 118.78(18)
F1 C11 C10 118.11(18)
C12 C11 C10 123.12(17)
C11 C12 C13 118.41(17)
C11 C12 H12 120.8
C13 C12 H12 120.8
C12 C13 C8 121.21(17)
C12 C13 H13 119.4
C8 C13 H13 119.4
C15 C14 C19 118.80(18)
C15 C14 C5 132.45(17)
C19 C14 C5 108.66(15)
C14 C15 C16 119.7(2)
C14 C15 H15 120.2
C16 C15 H15 120.2
C17 C16 C15 120.1(2)
C17 C16 H16 119.9
C15 C16 H16 119.9
C16 C17 C18 121.8(2)
C16 C17 H17 119.1
C18 C17 H17 119.1
C19 C18 C17 117.1(2)
C19 C18 H18 121.5
C17 C18 H18 121.5
C18 C19 C14 122.56(19)
C18 C19 N2 127.44(18)
C14 C19 N2 109.98(16)
O2 C20 N2 126.12(15)
O2 C20 C5 125.79(15)
N2 C20 C5 108.05(14)
O1 C21 C22 123.42(17)
O1 C21 C6 121.68(16)
C22 C21 C6 114.88(15)
C23 C22 C21 123.53(18)
C23 C22 H22 118.2
C21 C22 H22 118.2
C22 C23 C24 125.45(19)
C22 C23 H23 117.3
C24 C23 H23 117.3
C29 C24 C25 118.1(2)
C29 C24 C23 119.8(2)
C25 C24 C23 122.09(18)
C26 C25 C24 121.7(2)
C26 C25 H25 119.2
C24 C25 H25 119.2
C27 C26 C25 117.6(3)
C27 C26 H26 121.2
C25 C26 H26 121.2
C28 C27 F2 118.8(3)
C28 C27 C26 123.1(2)
F2 C27 C26 118.0(3)
C27 C28 C29 118.7(2)
C27 C28 H28 120.6
C29 C28 H28 120.6
C28 C29 C24 120.8(3)
C28 C29 H29 119.6
C24 C29 H29 119.6
C5 N1 C4 119.79(16)
C5 N1 C1 110.37(13)
C4 N1 C1 108.80(14)
C20 N2 C19 111.77(14)
C20 N2 H2 124.1
C19 N2 H2 124.1

loop_
_geom_bond_atom_site_label_1
_geom_bond_atom_site_label_2
_geom_bond_distance
C1 N1 1.479(2)
C1 C2 1.524(3)
C1 C7 1.529(2)
C1 H1 0.9800
C2 C3 1.468(4)
C2 C3A 1.549(11)
C2 H2A 0.9700
C2 H2B 0.9700
C2 H2C 0.9700
C2 H2D 0.9700
C3 C4 1.531(4)
C3 H3A 0.9700
C3 H3B 0.9700
C3A C4 1.359(9)
C3A H3C 0.9700
C3A H3D 0.9700
C4 N1 1.469(2)
C4 H4A 0.9700
C4 H4B 0.9700
C4 H4C 0.9700
C4 H4D 0.9700
C5 N1 1.463(2)
C5 C14 1.510(2)
C5 C20 1.555(2)
C5 C6 1.562(2)
C6 C21 1.510(2)
C6 C7 1.521(2)
C6 H6 0.9800
C7 C8 1.503(2)
C7 H7 0.9800
C8 C13 1.383(2)
C8 C9 1.389(2)
C9 C10 1.382(3)
C9 H9 0.9300
C10 C11 1.361(3)
C10 H10 0.9300
C11 F1 1.356(2)
C11 C12 1.357(3)
C12 C13 1.382(3)
C12 H12 0.9300
C13 H13 0.9300
C14 C15 1.377(3)
C14 C19 1.384(2)
C15 C16 1.383(3)
C15 H15 0.9300
C16 C17 1.367(4)
C16 H16 0.9300
C17 C18 1.383(4)
C17 H17 0.9300
C18 C19 1.375(3)
C18 H18 0.9300
C19 N2 1.400(2)
C20 O2 1.214(2)
C20 N2 1.344(2)
C21 O1 1.210(2)
C21 C22 1.469(2)
C22 C23 1.321(3)
C22 H22 0.9300
C23 C24 1.457(3)
C23 H23 0.9300
C24 C29 1.381(3)
C24 C25 1.383(3)
C25 C26 1.372(3)
C25 H25 0.9300
C26 C27 1.364(4)
C26 H26 0.9300
C27 C28 1.346(4)
C27 F2 1.353(3)
C28 C29 1.376(4)
C28 H28 0.9300
C29 H29 0.9300
N2 H2 0.8600

loop_
_geom_hbond_atom_site_label_D
_geom_hbond_atom_site_label_H
_geom_hbond_atom_site_label_A
_geom_hbond_site_symmetry_A
_geom_hbond_distance_DH
_geom_hbond_distance_HA
_geom_hbond_distance_DA
_geom_hbond_angle_DHA
N2 H2 O2 2_666 0.86 2.09 2.922(2) 164
C9 H9 F2 2_766 0.93 2.55 3.165(3) 124
C28 H28 Cg1 1_656 0.93 2.97 3.886(3) 169

loop_
_geom_torsion_atom_site_label_1
_geom_torsion_atom_site_label_2
_geom_torsion_atom_site_label_3
_geom_torsion_atom_site_label_4
_geom_torsion
N1 C1 C2 C3 -22.5(3)
C7 C1 C2 C3 94.0(3)
N1 C1 C2 C3A 13.1(8)
C7 C1 C2 C3A 129.6(8)
C1 C2 C3 C4 32.4(4)
C3A C2 C3 C4 -56.1(6)
C3 C2 C3A C4 73.3(11)
C1 C2 C3A C4 -26.9(14)
C2 C3A C4 N1 29.4(14)
C2 C3A C4 C3 -63.4(10)
C2 C3 C4 C3A 67.1(8)
C2 C3 C4 N1 -30.7(4)
N1 C5 C6 C21 -162.29(13)
C14 C5 C6 C21 -32.54(19)
C20 C5 C6 C21 80.24(17)
N1 C5 C6 C7 -36.04(15)
C14 C5 C6 C7 93.71(15)
C20 C5 C6 C7 -153.52(14)
C21 C6 C7 C8 -68.07(19)
C5 C6 C7 C8 167.58(14)
C21 C6 C7 C1 167.06(14)
C5 C6 C7 C1 42.72(16)
N1 C1 C7 C8 -159.55(14)
C2 C1 C7 C8 83.6(2)
N1 C1 C7 C6 -33.95(16)
C2 C1 C7 C6 -150.76(17)
C6 C7 C8 C13 128.54(17)
C1 C7 C8 C13 -114.13(18)
C6 C7 C8 C9 -52.7(2)
C1 C7 C8 C9 64.7(2)
C13 C8 C9 C10 -0.2(3)
C7 C8 C9 C10 -179.01(17)
C8 C9 C10 C11 0.0(3)
C9 C10 C11 F1 -179.59(18)
C9 C10 C11 C12 0.4(3)
F1 C11 C12 C13 179.42(19)
C10 C11 C12 C13 -0.6(3)
C11 C12 C13 C8 0.3(3)
C9 C8 C13 C12 0.0(3)
C7 C8 C13 C12 178.86(17)
N1 C5 C14 C15 61.0(3)
C20 C5 C14 C15 -177.7(2)
C6 C5 C14 C15 -59.8(3)
N1 C5 C14 C19 -122.63(16)
C20 C5 C14 C19 -1.30(18)
C6 C5 C14 C19 116.59(16)
C19 C14 C15 C16 0.3(3)
C5 C14 C15 C16 176.3(2)
C14 C15 C16 C17 -1.5(4)
C15 C16 C17 C18 1.5(4)
C16 C17 C18 C19 -0.3(4)
C17 C18 C19 C14 -1.0(3)
C17 C18 C19 N2 -179.4(2)
C15 C14 C19 C18 1.0(3)
C5 C14 C19 C18 -175.96(19)
C15 C14 C19 N2 179.63(17)
C5 C14 C19 N2 2.7(2)
N1 C5 C20 O2 -55.5(2)
C14 C5 C20 O2 177.23(17)
C6 C5 C20 O2 57.0(2)
N1 C5 C20 N2 126.72(15)
C14 C5 C20 N2 -0.55(17)
C6 C5 C20 N2 -120.77(15)
C7 C6 C21 O1 -7.2(2)
C5 C6 C21 O1 111.39(18)
C7 C6 C21 C22 174.40(14)
C5 C6 C21 C22 -67.06(18)
O1 C21 C22 C23 -13.3(3)
C6 C21 C22 C23 165.08(17)
C21 C22 C23 C24 -171.84(17)
C22 C23 C24 C29 -168.2(2)
C22 C23 C24 C25 15.0(3)
C29 C24 C25 C26 0.2(3)
C23 C24 C25 C26 177.1(2)
C24 C25 C26 C27 1.4(4)
C25 C26 C27 C28 -1.8(4)
C25 C26 C27 F2 -179.9(2)
F2 C27 C28 C29 178.6(2)
C26 C27 C28 C29 0.6(5)
C27 C28 C29 C24 1.1(4)
C25 C24 C29 C28 -1.4(4)
C23 C24 C29 C28 -178.5(2)
C14 C5 N1 C4 16.4(2)
C20 C5 N1 C4 -100.36(18)
C6 C5 N1 C4 142.41(15)
C14 C5 N1 C1 -111.12(16)
C20 C5 N1 C1 132.15(15)
C6 C5 N1 C1 14.92(17)
C3A C4 N1 C5 -148.7(10)
C3 C4 N1 C5 -111.4(3)
C3A C4 N1 C1 -20.5(10)
C3 C4 N1 C1 16.8(3)
C2 C1 N1 C5 136.26(17)
C7 C1 N1 C5 11.79(18)
C2 C1 N1 C4 2.9(2)
C7 C1 N1 C4 -121.54(17)
O2 C20 N2 C19 -175.54(17)
C5 C20 N2 C19 2.2(2)
C18 C19 N2 C20 175.4(2)
C14 C19 N2 C20 -3.2(2)
